data_7117895
loop_
_publ_author_name
'Amacher, Anneliese M.'
'Puigmart\'i-Luis, Josep'
'Geng, Yan'
'Lebedev, Victor'
'Laukhin, Vladimir'
'Kr\"amer, Karl'
'Hauser, J\"urg'
'Amabilino, David B.'
'Decurtins, Silvio'
'Liu, Shi-Xia'

_publ_section_title
;
 Coordination-directed self-assembly of a simple benzothiadiazole-fused
 tetrathiafulvalene to low-bandgap metallogels.
;
_journal_issue 81
_journal_name_full 'Chemical communications (Cambridge, England)'
_journal_page_first 15063
_journal_page_last 15066
_journal_paper_doi 10.1039/c5cc06819c
_journal_volume 51
_journal_year 2015
_chemical_absolute_configuration ad
_chemical_formula_moiety 'C16 H16 N2 S7'
_chemical_formula_sum 'C16 H16 N2 S7'
_chemical_formula_weight 460.73
_chemical_name_systematic
;
 ?
;
_space_group_IT_number 4
_symmetry_cell_setting monoclinic
_symmetry_space_group_name_Hall 'P 2yb'
_symmetry_space_group_name_H-M 'P 1 21 1'
_atom_sites_solution_hydrogens geom
_atom_sites_solution_primary direct
_atom_sites_solution_secondary difmap
_audit_creation_method SHELXL-97
_audit_update_record
;
2015-05-29 deposited with the CCDC.
2015-08-20 downloaded from the CCDC.
;
_cell_angle_alpha 90
_cell_angle_beta 91.3460(10)
_cell_angle_gamma 90
_cell_formula_units_Z 4
_cell_length_a 5.17240(10)
_cell_length_b 11.69110(10)
_cell_length_c 31.9993(3)
_cell_measurement_reflns_used 7789
_cell_measurement_temperature 173(2)
_cell_measurement_theta_max 28.117
_cell_measurement_theta_min 1.7383
_cell_volume 1934.50(4)
_computing_cell_refinement
;
        CrysAlisPro, Agilent Technologies,
        Version 1.171.35.10 (release 06-04-2011 CrysAlis171 .NET)
        (compiled Apr  6 2011,09:17:13)
;
_computing_data_collection
;
        CrysAlisPro, Agilent Technologies,
        Version 1.171.35.10 (release 06-04-2011 CrysAlis171 .NET)
        (compiled Apr  6 2011,09:17:13)
;
_computing_data_reduction
;
        CrysAlisPro, Agilent Technologies,
        Version 1.171.35.10 (release 06-04-2011 CrysAlis171 .NET)
        (compiled Apr  6 2011,09:17:13)
;
_computing_structure_refinement 'SHELXL-97 (Sheldrick, 2008)'
_diffrn_ambient_temperature 173(2)
_diffrn_detector_area_resol_mean 16.0965
_diffrn_measured_fraction_theta_full 1
_diffrn_measured_fraction_theta_max 0.942
_diffrn_measurement_device_type 'SuperNova, Single source at offset), Eos'
_diffrn_measurement_method '\w scans'
_diffrn_orient_matrix_UB_11 0.0114566
_diffrn_orient_matrix_UB_12 0.0602355
_diffrn_orient_matrix_UB_13 0.0019746
_diffrn_orient_matrix_UB_21 0.0029232
_diffrn_orient_matrix_UB_22 0.0051805
_diffrn_orient_matrix_UB_23 -0.0220708
_diffrn_orient_matrix_UB_31 -0.1366312
_diffrn_orient_matrix_UB_32 0.0051419
_diffrn_orient_matrix_UB_33 -0.0008398
_diffrn_radiation_monochromator mirror
_diffrn_radiation_source 'SuperNova (Mo) X-ray Source'
_diffrn_radiation_type MoK\a
_diffrn_radiation_wavelength 0.71073
_diffrn_reflns_av_R_equivalents 0.0499
_diffrn_reflns_av_unetI/netI 0.0589
_diffrn_reflns_limit_h_max 6
_diffrn_reflns_limit_h_min -6
_diffrn_reflns_limit_k_max 14
_diffrn_reflns_limit_k_min -15
_diffrn_reflns_limit_l_max 41
_diffrn_reflns_limit_l_min -41
_diffrn_reflns_number 25800
_diffrn_reflns_theta_full 26.5
_diffrn_reflns_theta_max 28.18
_diffrn_reflns_theta_min 1.85
_exptl_absorpt_coefficient_mu 0.818
_exptl_absorpt_correction_T_max 1
_exptl_absorpt_correction_T_min 0.84658
_exptl_absorpt_correction_type multi-scan
_exptl_absorpt_process_details
;
        CrysAlisPro, Agilent Technologies,
        Version 1.171.35.10 (release 06-04-2011 CrysAlis171 .NET)
        (compiled Apr  6 2011,09:17:13)
        Empirical absorption correction using spherical harmonics,
 implemented in SCALE3 ABSPACK scaling algorithm.
;
_exptl_crystal_colour red
_exptl_crystal_density_diffrn 1.582
_exptl_crystal_density_method 'not measured'
_exptl_crystal_description plate
_exptl_crystal_F_000 952
_exptl_crystal_size_max 0.4774
_exptl_crystal_size_mid 0.0526
_exptl_crystal_size_min 0.0098
_refine_diff_density_max 0.382
_refine_diff_density_min -0.383
_refine_diff_density_rms 0.068
_refine_ls_abs_structure_details 'Flack H D (1983), Acta Cryst. A39, 876-881'
_refine_ls_abs_structure_Flack 0.63(9)
_refine_ls_extinction_method none
_refine_ls_goodness_of_fit_ref 1.023
_refine_ls_hydrogen_treatment constr
_refine_ls_matrix_type full
_refine_ls_number_parameters 514
_refine_ls_number_reflns 8671
_refine_ls_number_restraints 91
_refine_ls_restrained_S_all 1.025
_refine_ls_R_factor_all 0.0648
_refine_ls_R_factor_gt 0.0474
_refine_ls_shift/su_max 0.005
_refine_ls_shift/su_mean 0
_refine_ls_structure_factor_coef Fsqd
_refine_ls_weighting_details 'calc w=1/[\s^2^(Fo^2^)+(0.0473P)^2^+0.4069P] where P=(Fo^2^+2Fc^2^)/3'
_refine_ls_weighting_scheme calc
_refine_ls_wR_factor_gt 0.1011
_refine_ls_wR_factor_ref 0.1118
_reflns_number_gt 6930
_reflns_number_total 8671
_reflns_threshold_expression >2\s(I)
_cod_data_source_file c5cc06819c2.cif
_cod_data_source_block 12sd002c2
_cod_database_code 7117895

loop_
_symmetry_equiv_pos_as_xyz
'x, y, z'
'-x, y+1/2, -z'

loop_
_atom_site_label
_atom_site_type_symbol
_atom_site_fract_x
_atom_site_fract_y
_atom_site_fract_z
_atom_site_U_iso_or_equiv
_atom_site_adp_type
_atom_site_occupancy
_atom_site_symmetry_multiplicity
_atom_site_calc_flag
_atom_site_refinement_flags
_atom_site_disorder_assembly
_atom_site_disorder_group
S1 S 1.0594(2) 0.30064(12) 0.35195(4) 0.0387(3) Uani 1 1 d . . .
N1 N 0.8567(8) 0.2046(4) 0.36710(12) 0.0355(9) Uani 1 1 d . . .
C1 C 0.7320(9) 0.2497(4) 0.39973(13) 0.0283(11) Uani 1 1 d . . .
C2 C 0.8164(9) 0.3647(4) 0.40940(13) 0.0266(10) Uani 1 1 d . . .
N2 N 1.0012(8) 0.4037(4) 0.38458(12) 0.0340(10) Uani 1 1 d . . .
C3 C 0.5370(8) 0.1976(4) 0.42326(13) 0.0277(10) Uani 1 1 d . . .
H3 H 0.4812 0.122 0.417 0.033 Uiso 1 1 calc R . .
C4 C 0.4303(8) 0.2566(4) 0.45487(13) 0.0233(10) Uani 1 1 d . . .
C5 C 0.5167(8) 0.3731(4) 0.46462(13) 0.0239(10) Uani 1 1 d . . .
C6 C 0.7049(8) 0.4272(4) 0.44258(12) 0.0263(10) Uani 1 1 d . . .
H6 H 0.7585 0.503 0.4492 0.032 Uiso 1 1 calc R . .
S2 S 0.1815(2) 0.20326(10) 0.48465(3) 0.0268(3) Uani 1 1 d . . .
C7 C 0.1576(8) 0.3229(4) 0.51760(12) 0.0245(10) Uani 1 1 d . . .
S3 S 0.3569(2) 0.43897(10) 0.50580(3) 0.0285(3) Uani 1 1 d . . .
C8 C -0.0115(8) 0.3260(4) 0.54877(12) 0.0242(10) Uani 1 1 d . . .
S4 S -0.2365(2) 0.21670(11) 0.55788(3) 0.0287(3) Uani 1 1 d . . .
C9 C -0.3669(8) 0.2795(4) 0.60284(13) 0.0273(11) Uani 1 1 d D A .
C10 C -0.2740(8) 0.3827(4) 0.61438(13) 0.0260(10) Uani 1 1 d . . .
S5 S -0.0339(2) 0.44363(10) 0.58305(3) 0.0279(3) Uani 1 1 d . . .
S6 S -0.6238(2) 0.20821(11) 0.62603(4) 0.0337(3) Uani 1 1 d DU . .
C11A C -0.451(4) 0.0838(13) 0.6455(6) 0.032(3) Uani 0.61(5) 1 d PDU A 1
H11A H -0.5786 0.0301 0.6573 0.038 Uiso 0.61(5) 1 calc PR A 1
H11B H -0.3707 0.0451 0.6216 0.038 Uiso 0.61(5) 1 calc PR A 1
C12A C -0.242(3) 0.1068(13) 0.6788(6) 0.036(3) Uani 0.61(5) 1 d PDU A 1
H12A H -0.1675 0.0324 0.6876 0.043 Uiso 0.61(5) 1 calc PR A 1
H12B H -0.1025 0.1511 0.6656 0.043 Uiso 0.61(5) 1 calc PR A 1
C13A C -0.320(5) 0.1684(12) 0.7164(5) 0.055(4) Uani 0.61(5) 1 d PDU A 1
H13A H -0.1706 0.1775 0.7354 0.083 Uiso 0.61(5) 1 calc PR A 1
H13B H -0.4552 0.1248 0.7304 0.083 Uiso 0.61(5) 1 calc PR A 1
H13C H -0.3879 0.2439 0.7085 0.083 Uiso 0.61(5) 1 calc PR A 1
C11B C -0.473(6) 0.090(2) 0.6533(8) 0.029(4) Uani 0.39(5) 1 d PDU A 2
H11C H -0.6088 0.0401 0.6648 0.035 Uiso 0.39(5) 1 calc PR A 2
H11D H -0.3729 0.0441 0.6334 0.035 Uiso 0.39(5) 1 calc PR A 2
C12B C -0.294(5) 0.130(2) 0.6887(7) 0.039(4) Uani 0.39(5) 1 d PDU A 2
H12C H -0.201 0.0634 0.7008 0.046 Uiso 0.39(5) 1 calc PR A 2
H12D H -0.1643 0.1834 0.6775 0.046 Uiso 0.39(5) 1 calc PR A 2
C13B C -0.442(8) 0.189(2) 0.7223(6) 0.061(6) Uani 0.39(5) 1 d PDU A 2
H13D H -0.3282 0.2008 0.7469 0.092 Uiso 0.39(5) 1 calc PR A 2
H13E H -0.5894 0.1415 0.7301 0.092 Uiso 0.39(5) 1 calc PR A 2
H13F H -0.5045 0.2631 0.712 0.092 Uiso 0.39(5) 1 calc PR A 2
S7 S -0.3752(2) 0.46246(11) 0.65727(4) 0.0341(3) Uani 1 1 d . . .
C17 C -0.0744(8) 0.4725(5) 0.68822(14) 0.0347(11) Uani 1 1 d . . .
H17A H -0.0101 0.395 0.6954 0.042 Uiso 1 1 calc R . .
H17B H 0.0594 0.5123 0.672 0.042 Uiso 1 1 calc R . .
C18 C -0.1293(10) 0.5386(5) 0.72764(15) 0.0542(13) Uani 1 1 d . . .
H18A H -0.2544 0.4956 0.7445 0.065 Uiso 1 1 calc R . .
H18B H -0.2077 0.6133 0.7202 0.065 Uiso 1 1 calc R . .
C19 C 0.1219(11) 0.5581(6) 0.75361(18) 0.085(2) Uani 1 1 d . . .
H19A H 0.0804 0.5942 0.7803 0.128 Uiso 1 1 calc R . .
H19B H 0.2379 0.608 0.7381 0.128 Uiso 1 1 calc R . .
H19C H 0.2071 0.4845 0.759 0.128 Uiso 1 1 calc R . .
S31 S 1.5827(2) 0.47093(11) -0.14591(4) 0.0347(3) Uani 1 1 d . . .
N31 N 1.5329(7) 0.3663(4) -0.11399(12) 0.0327(9) Uani 1 1 d . . .
C31 C 1.3407(9) 0.4007(4) -0.08904(14) 0.0271(10) Uani 1 1 d . . .
C32 C 1.2510(9) 0.5136(4) -0.09830(13) 0.0247(10) Uani 1 1 d . . .
N32 N 1.3706(7) 0.5630(4) -0.13062(11) 0.0321(9) Uani 1 1 d . . .
C33 C 1.2309(9) 0.3375(4) -0.05627(13) 0.0295(11) Uani 1 1 d . . .
H33 H 1.2895 0.2624 -0.0498 0.035 Uiso 1 1 calc R . .
C34 C 1.0407(9) 0.3867(4) -0.03446(13) 0.0251(10) Uani 1 1 d . . .
C35 C 0.9530(8) 0.5007(4) -0.04345(13) 0.0232(10) Uani 1 1 d . . .
C36 C 1.0543(8) 0.5652(4) -0.07497(13) 0.0268(10) Uani 1 1 d . . .
H36 H 0.995 0.6406 -0.0808 0.032 Uiso 1 1 calc R . .
S32 S 0.8821(2) 0.31568(11) 0.00611(4) 0.0295(3) Uani 1 1 d . . .
C37 C 0.6802(8) 0.4307(4) 0.01943(13) 0.0253(10) Uani 1 1 d . . .
S33 S 0.7006(2) 0.55172(10) -0.01256(3) 0.0265(3) Uani 1 1 d . . .
C38 C 0.5114(8) 0.4245(4) 0.05106(13) 0.0258(10) Uani 1 1 d . . .
S34 S 0.4897(2) 0.30649(10) 0.08432(3) 0.0289(3) Uani 1 1 d . . .
C39 C 0.2490(8) 0.3667(5) 0.11545(14) 0.0297(11) Uani 1 1 d . . .
C40 C 0.1568(8) 0.4702(5) 0.10414(14) 0.0316(12) Uani 1 1 d D B .
S35 S 0.2901(2) 0.53521(11) 0.06021(4) 0.0315(3) Uani 1 1 d . . .
S36 S 0.1286(3) 0.28359(12) 0.15646(4) 0.0386(3) Uani 1 1 d . . .
C41 C 0.4013(9) 0.2772(4) 0.19307(14) 0.0351(11) Uani 1 1 d . . .
H41A H 0.3658 0.2183 0.2144 0.042 Uiso 1 1 calc R . .
H41B H 0.5561 0.2527 0.1778 0.042 Uiso 1 1 calc R . .
C42 C 0.4617(10) 0.3891(4) 0.21513(14) 0.0475(12) Uani 1 1 d . . .
H42A H 0.3023 0.419 0.2277 0.057 Uiso 1 1 calc R . .
H42B H 0.5205 0.4458 0.1944 0.057 Uiso 1 1 calc R . .
C43 C 0.6733(11) 0.3744(5) 0.24974(14) 0.0635(16) Uani 1 1 d . . .
H43A H 0.7311 0.4498 0.2595 0.095 Uiso 1 1 calc R . .
H43B H 0.8202 0.3325 0.2385 0.095 Uiso 1 1 calc R . .
H43C H 0.6024 0.3315 0.2732 0.095 Uiso 1 1 calc R . .
S37 S -0.0934(3) 0.54494(15) 0.12794(4) 0.0519(4) Uani 1 1 d DU . .
C47A C 0.1188(19) 0.6463(7) 0.1584(3) 0.037(2) Uani 0.599(9) 1 d PDU B 1
H47A H 0.2064 0.603 0.1812 0.045 Uiso 0.599(9) 1 calc PR B 1
H47B H 0.2545 0.6748 0.1397 0.045 Uiso 0.599(9) 1 calc PR B 1
C48A C -0.0132(16) 0.7476(7) 0.1772(2) 0.042(2) Uani 0.599(9) 1 d PDU B 1
H48A H -0.0807 0.7975 0.1545 0.05 Uiso 0.599(9) 1 calc PR B 1
H48B H 0.115 0.7922 0.1939 0.05 Uiso 0.599(9) 1 calc PR B 1
C49A C -0.2326(17) 0.7136(9) 0.2047(3) 0.062(3) Uani 0.599(9) 1 d PDU B 1
H49A H -0.2996 0.7816 0.2187 0.093 Uiso 0.599(9) 1 calc PR B 1
H49B H -0.1701 0.6586 0.2257 0.093 Uiso 0.599(9) 1 calc PR B 1
H49C H -0.3708 0.6786 0.1876 0.093 Uiso 0.599(9) 1 calc PR B 1
C47B C 0.031(3) 0.6684(13) 0.1486(5) 0.054(3) Uani 0.401(9) 1 d PDU B 2
H47C H 0.2104 0.6565 0.159 0.065 Uiso 0.401(9) 1 calc PR B 2
H47D H 0.0298 0.73 0.1274 0.065 Uiso 0.401(9) 1 calc PR B 2
C48B C -0.143(3) 0.6989(10) 0.1841(4) 0.044(3) Uani 0.401(9) 1 d PDU B 2
H48C H -0.1313 0.6396 0.2062 0.053 Uiso 0.401(9) 1 calc PR B 2
H48D H -0.3253 0.7033 0.1739 0.053 Uiso 0.401(9) 1 calc PR B 2
C49B C -0.058(3) 0.8125(10) 0.2014(4) 0.058(4) Uani 0.401(9) 1 d PDU B 2
H49D H -0.0949 0.8159 0.2313 0.087 Uiso 0.401(9) 1 calc PR B 2
H49E H -0.1522 0.8738 0.1867 0.087 Uiso 0.401(9) 1 calc PR B 2
H49F H 0.1278 0.8219 0.1975 0.087 Uiso 0.401(9) 1 calc PR B 2

loop_
_atom_site_aniso_label
_atom_site_aniso_U_11
_atom_site_aniso_U_22
_atom_site_aniso_U_33
_atom_site_aniso_U_23
_atom_site_aniso_U_13
_atom_site_aniso_U_12
S1 0.0402(7) 0.0431(7) 0.0333(6) -0.0010(6) 0.0094(6) -0.0027(6)
N1 0.042(2) 0.029(2) 0.036(2) -0.0028(19) 0.0063(18) -0.004(2)
C1 0.029(2) 0.034(3) 0.022(2) -0.003(2) -0.003(2) 0.004(2)
C2 0.030(2) 0.024(2) 0.026(2) 0.0048(19) 0.000(2) -0.003(2)
N2 0.036(2) 0.035(2) 0.031(2) 0.0035(18) 0.0040(17) 0.0000(19)
C3 0.031(2) 0.021(2) 0.030(2) -0.001(2) -0.004(2) -0.003(2)
C4 0.023(2) 0.024(2) 0.023(2) 0.0018(19) -0.0023(19) 0.002(2)
C5 0.027(2) 0.023(2) 0.022(2) -0.0014(19) -0.0011(19) 0.000(2)
C6 0.033(2) 0.021(2) 0.025(2) 0.0017(18) -0.003(2) -0.002(2)
S2 0.0318(6) 0.0232(6) 0.0254(6) -0.0023(5) 0.0010(5) -0.0042(5)
C7 0.024(2) 0.025(2) 0.024(2) 0.000(2) -0.0030(18) 0.003(2)
S3 0.0373(6) 0.0206(6) 0.0277(6) -0.0033(5) 0.0045(5) -0.0005(5)
C8 0.027(2) 0.023(2) 0.022(2) 0.0002(19) -0.0032(18) 0.000(2)
S4 0.0261(6) 0.0300(7) 0.0300(6) -0.0023(5) -0.0007(5) -0.0027(5)
C9 0.023(2) 0.031(3) 0.027(2) 0.001(2) 0.0004(19) -0.002(2)
C10 0.024(2) 0.027(2) 0.027(2) 0.0048(19) 0.0022(19) 0.004(2)
S5 0.0300(6) 0.0263(6) 0.0274(6) -0.0016(5) 0.0042(5) -0.0013(5)
S6 0.0226(5) 0.0366(7) 0.0421(7) 0.0072(6) 0.0015(5) -0.0012(6)
C11A 0.037(6) 0.028(5) 0.031(6) 0.005(4) 0.009(5) -0.003(4)
C12A 0.041(5) 0.038(5) 0.028(6) 0.002(4) 0.007(4) 0.006(4)
C13A 0.083(11) 0.050(6) 0.033(5) -0.005(4) 0.001(6) 0.006(7)
C11B 0.029(7) 0.044(8) 0.015(6) 0.002(5) 0.012(6) 0.005(6)
C12B 0.042(8) 0.056(9) 0.019(7) 0.001(6) 0.005(5) 0.007(6)
C13B 0.086(14) 0.069(11) 0.029(7) -0.019(7) 0.012(9) 0.003(11)
S7 0.0313(6) 0.0369(7) 0.0344(6) -0.0014(5) 0.0055(5) 0.0068(6)
C17 0.032(2) 0.040(3) 0.033(2) -0.005(2) 0.007(2) 0.004(2)
C18 0.050(3) 0.063(4) 0.050(3) -0.017(3) 0.006(2) 0.008(3)
C19 0.052(3) 0.120(6) 0.082(4) -0.066(4) -0.019(3) 0.011(4)
S31 0.0377(7) 0.0360(7) 0.0308(6) -0.0022(5) 0.0076(5) 0.0007(6)
N31 0.035(2) 0.028(2) 0.035(2) -0.0029(17) 0.0081(18) 0.0002(18)
C31 0.027(2) 0.027(2) 0.027(2) -0.0058(19) 0.0013(19) -0.002(2)
C32 0.028(2) 0.023(2) 0.023(2) -0.0001(18) -0.0013(18) 0.003(2)
N32 0.038(2) 0.035(2) 0.0237(19) 0.0027(18) 0.0068(17) -0.001(2)
C33 0.037(3) 0.020(2) 0.032(3) 0.0021(19) 0.001(2) 0.000(2)
C34 0.029(2) 0.024(2) 0.023(2) -0.0017(19) -0.0039(19) 0.000(2)
C35 0.027(2) 0.021(2) 0.022(2) -0.0042(18) -0.0023(18) 0.0031(19)
C36 0.030(2) 0.023(2) 0.027(2) 0.002(2) -0.0011(19) 0.001(2)
S32 0.0345(6) 0.0232(6) 0.0310(6) 0.0025(5) 0.0055(5) 0.0035(6)
C37 0.028(2) 0.022(2) 0.025(2) -0.0006(19) -0.0037(19) 0.000(2)
S33 0.0287(6) 0.0236(6) 0.0273(6) 0.0026(5) 0.0024(5) 0.0034(5)
C38 0.023(2) 0.025(2) 0.029(2) -0.001(2) -0.0027(18) 0.000(2)
S34 0.0316(6) 0.0272(6) 0.0282(6) 0.0031(5) 0.0050(5) -0.0003(5)
C39 0.022(2) 0.039(3) 0.028(2) -0.005(2) 0.004(2) -0.003(2)
C40 0.021(2) 0.043(3) 0.031(2) -0.014(2) 0.0044(19) -0.008(2)
S35 0.0293(6) 0.0293(7) 0.0359(6) -0.0009(5) 0.0012(5) 0.0040(5)
S36 0.0359(7) 0.0497(9) 0.0304(6) -0.0023(6) 0.0053(6) -0.0142(6)
C41 0.040(3) 0.037(3) 0.028(2) -0.002(2) -0.002(2) -0.002(2)
C42 0.060(3) 0.041(3) 0.041(2) -0.009(2) -0.006(2) 0.001(3)
C43 0.070(4) 0.079(4) 0.041(3) -0.015(3) -0.008(3) -0.001(3)
S37 0.0322(7) 0.0755(11) 0.0480(8) -0.0172(8) 0.0038(6) 0.0118(8)
C47A 0.053(5) 0.026(4) 0.034(4) 0.006(3) 0.013(3) 0.006(3)
C48A 0.045(5) 0.042(4) 0.039(4) -0.001(3) 0.007(3) 0.004(4)
C49A 0.051(6) 0.061(6) 0.076(6) -0.019(5) 0.032(4) -0.004(5)
C47B 0.049(7) 0.048(6) 0.065(7) -0.006(5) 0.012(5) 0.012(5)
C48B 0.046(7) 0.031(5) 0.056(6) 0.001(4) 0.008(5) 0.003(5)
C49B 0.060(9) 0.051(7) 0.063(8) -0.018(6) -0.007(7) -0.004(6)

loop_
_atom_type_symbol
_atom_type_description
_atom_type_scat_dispersion_real
_atom_type_scat_dispersion_imag
_atom_type_scat_source
C C 0.0033 0.0016 'International Tables Vol C Tables 4.2.6.8 and 6.1.1.4'
H H 0 0 'International Tables Vol C Tables 4.2.6.8 and 6.1.1.4'
N N 0.0061 0.0033 'International Tables Vol C Tables 4.2.6.8 and 6.1.1.4'
S S 0.1246 0.1234 'International Tables Vol C Tables 4.2.6.8 and 6.1.1.4'

loop_
_exptl_crystal_face_index_h
_exptl_crystal_face_index_k
_exptl_crystal_face_index_l
_exptl_crystal_face_perp_dist
0 0 -1 0.0049
0 0 1 0.0049
0 -1 0 0.0263
0 1 0 0.0263
-1 0 0 0.1778
4 14 -2 0.1401

loop_
_geom_angle_atom_site_label_1
_geom_angle_atom_site_label_2
_geom_angle_atom_site_label_3
_geom_angle
N1 S1 N2 101.0(2)
C1 N1 S1 106.7(4)
N1 C1 C3 127.3(5)
N1 C1 C2 112.4(4)
C3 C1 C2 120.2(4)
N2 C2 C6 125.2(4)
N2 C2 C1 114.0(4)
C6 C2 C1 120.8(4)
C2 N2 S1 105.9(3)
C4 C3 C1 119.3(5)
C4 C3 H3 120.4
C1 C3 H3 120.4
C3 C4 C5 120.4(4)
C3 C4 S2 123.3(4)
C5 C4 S2 116.3(3)
C6 C5 C4 122.4(4)
C6 C5 S3 122.6(4)
C4 C5 S3 115.0(3)
C5 C6 C2 116.9(5)
C5 C6 H6 121.5
C2 C6 H6 121.5
C4 S2 C7 96.1(2)
C8 C7 S3 122.4(4)
C8 C7 S2 121.6(4)
S3 C7 S2 115.9(2)
C5 S3 C7 96.4(2)
C7 C8 S4 123.3(4)
C7 C8 S5 122.5(4)
S4 C8 S5 114.2(2)
C8 S4 C9 95.7(2)
C10 C9 S6 125.5(4)
C10 C9 S4 117.1(4)
S6 C9 S4 117.2(3)
C9 C10 S7 125.5(4)
C9 C10 S5 117.2(4)
S7 C10 S5 117.3(3)
C8 S5 C10 95.5(2)
C9 S6 C11B 104.3(12)
C9 S6 C11A 99.0(8)
C12A C11A S6 115.8(10)
C12A C11A H11A 108.3
S6 C11A H11A 108.3
C12A C11A H11B 108.3
S6 C11A H11B 108.3
H11A C11A H11B 107.4
C13A C12A C11A 117.0(10)
C13A C12A H12A 108.1
C11A C12A H12A 108.1
C13A C12A H12B 108.1
C11A C12A H12B 108.1
H12A C12A H12B 107.3
C12B C11B S6 111.9(16)
C12B C11B H11C 109.2
S6 C11B H11C 109.2
C12B C11B H11D 109.2
S6 C11B H11D 109.2
H11C C11B H11D 107.9
C13B C12B C11B 111.4(14)
C13B C12B H12C 109.4
C11B C12B H12C 109.4
C13B C12B H12D 109.4
C11B C12B H12D 109.4
H12C C12B H12D 108
C12B C13B H13D 109.5
C12B C13B H13E 109.5
H13D C13B H13E 109.5
C12B C13B H13F 109.5
H13D C13B H13F 109.5
H13E C13B H13F 109.5
C10 S7 C17 101.1(2)
C18 C17 S7 108.1(3)
C18 C17 H17A 110.1
S7 C17 H17A 110.1
C18 C17 H17B 110.1
S7 C17 H17B 110.1
H17A C17 H17B 108.4
C17 C18 C19 110.6(4)
C17 C18 H18A 109.5
C19 C18 H18A 109.5
C17 C18 H18B 109.5
C19 C18 H18B 109.5
H18A C18 H18B 108.1
C18 C19 H19A 109.5
C18 C19 H19B 109.5
H19A C19 H19B 109.5
C18 C19 H19C 109.5
H19A C19 H19C 109.5
H19B C19 H19C 109.5
N31 S31 N32 101.1(2)
C31 N31 S31 106.2(3)
N31 C31 C33 126.7(5)
N31 C31 C32 113.1(4)
C33 C31 C32 120.2(4)
N32 C32 C36 125.0(4)
N32 C32 C31 113.7(4)
C36 C32 C31 121.3(4)
C32 N32 S31 105.9(3)
C34 C33 C31 118.1(5)
C34 C33 H33 120.9
C31 C33 H33 120.9
C33 C34 C35 121.6(4)
C33 C34 S32 122.6(4)
C35 C34 S32 115.8(3)
C36 C35 C34 122.2(4)
C36 C35 S33 121.8(4)
C34 C35 S33 115.9(3)
C35 C36 C32 116.5(5)
C35 C36 H36 121.7
C32 C36 H36 121.7
C34 S32 C37 96.2(2)
C38 C37 S33 121.9(4)
C38 C37 S32 122.5(4)
S33 C37 S32 115.5(2)
C37 S33 C35 96.3(2)
C37 C38 S34 123.3(4)
C37 C38 S35 121.3(4)
S34 C38 S35 115.4(2)
C38 S34 C39 94.9(2)
C40 C39 S36 124.6(4)
C40 C39 S34 117.2(4)
S36 C39 S34 118.0(3)
C39 C40 S37 126.3(4)
C39 C40 S35 117.5(4)
S37 C40 S35 116.2(3)
C40 S35 C38 94.8(2)
C39 S36 C41 102.8(2)
C42 C41 S36 114.5(4)
C42 C41 H41A 108.6
S36 C41 H41A 108.6
C42 C41 H41B 108.6
S36 C41 H41B 108.6
H41A C41 H41B 107.6
C41 C42 C43 111.8(4)
C41 C42 H42A 109.3
C43 C42 H42A 109.3
C41 C42 H42B 109.3
C43 C42 H42B 109.3
H42A C42 H42B 107.9
C42 C43 H43A 109.5
C42 C43 H43B 109.5
H43A C43 H43B 109.5
C42 C43 H43C 109.5
H43A C43 H43C 109.5
H43B C43 H43C 109.5
C47B S37 C40 108.4(5)
C47B S37 C47A 18.7(6)
C40 S37 C47A 96.4(3)
C48A C47A S37 116.2(7)
C48A C47A H47A 108.2
S37 C47A H47A 108.2
C48A C47A H47B 108.2
S37 C47A H47B 108.2
H47A C47A H47B 107.4
C47A C48A C49A 112.5(8)
C47A C48A H48A 109.1
C49A C48A H48A 109.1
C47A C48A H48B 109.1
C49A C48A H48B 109.1
H48A C48A H48B 107.8
C48B C47B S37 105.4(10)
C48B C47B H47C 110.7
S37 C47B H47C 110.7
C48B C47B H47D 110.7
S37 C47B H47D 110.7
H47C C47B H47D 108.8
C47B C48B C49B 108.1(12)
C47B C48B H48C 110.1
C49B C48B H48C 110.1
C47B C48B H48D 110.1
C49B C48B H48D 110.1
H48C C48B H48D 108.4
C48B C49B H49D 109.5
C48B C49B H49E 109.5
H49D C49B H49E 109.5
C48B C49B H49F 109.5
H49D C49B H49F 109.5
H49E C49B H49F 109.5

loop_
_geom_bond_atom_site_label_1
_geom_bond_atom_site_label_2
_geom_bond_distance
S1 N1 1.618(4)
S1 N2 1.627(4)
N1 C1 1.347(6)
C1 C3 1.411(6)
C1 C2 1.446(7)
C2 N2 1.337(6)
C2 C6 1.422(6)
C3 C4 1.352(6)
C3 H3 0.95
C4 C5 1.465(6)
C4 S2 1.735(4)
C5 C6 1.370(6)
C5 S3 1.750(4)
C6 H6 0.95
S2 C7 1.757(5)
C7 C8 1.342(5)
C7 S3 1.751(5)
C8 S4 1.758(5)
C8 S5 1.765(5)
S4 C9 1.764(4)
C9 C10 1.347(7)
C9 S6 1.749(4)
C10 S7 1.750(5)
C10 S5 1.764(5)
S6 C11B 1.803(17)
S6 C11A 1.809(12)
C11A C12A 1.523(12)
C11A H11A 0.99
C11A H11B 0.99
C12A C13A 1.468(10)
C12A H12A 0.99
C12A H12B 0.99
C13A H13A 0.98
C13A H13B 0.98
C13A H13C 0.98
C11B C12B 1.519(16)
C11B H11C 0.99
C11B H11D 0.99
C12B C13B 1.502(13)
C12B H12C 0.99
C12B H12D 0.99
C13B H13D 0.98
C13B H13E 0.98
C13B H13F 0.98
S7 C17 1.828(5)
C17 C18 1.512(6)
C17 H17A 0.99
C17 H17B 0.99
C18 C19 1.543(7)
C18 H18A 0.99
C18 H18B 0.99
C19 H19A 0.98
C19 H19B 0.98
C19 H19C 0.98
S31 N31 1.618(4)
S31 N32 1.621(4)
N31 C31 1.351(6)
C31 C33 1.413(6)
C31 C32 1.429(7)
C32 N32 1.348(5)
C32 C36 1.411(6)
C33 C34 1.349(6)
C33 H33 0.95
C34 C35 1.434(6)
C34 S32 1.760(5)
C35 C36 1.373(6)
C35 S33 1.760(4)
C36 H36 0.95
S32 C37 1.761(5)
C37 C38 1.354(6)
C37 S33 1.751(5)
C38 S34 1.748(5)
C38 S35 1.757(5)
S34 C39 1.760(5)
C39 C40 1.347(7)
C39 S36 1.758(5)
C40 S37 1.751(5)
C40 S35 1.753(5)
S36 C41 1.814(5)
C41 C42 1.515(6)
C41 H41A 0.99
C41 H41B 0.99
C42 C43 1.548(6)
C42 H42A 0.99
C42 H42B 0.99
C43 H43A 0.98
C43 H43B 0.98
C43 H43C 0.98
S37 C47B 1.707(14)
S37 C47A 1.874(9)
C47A C48A 1.499(10)
C47A H47A 0.99
C47A H47B 0.99
C48A C49A 1.506(10)
C48A H48A 0.99
C48A H48B 0.99
C49A H49A 0.98
C49A H49B 0.98
C49A H49C 0.98
C47B C48B 1.509(15)
C47B H47C 0.99
C47B H47D 0.99
C48B C49B 1.501(13)
C48B H48C 0.99
C48B H48D 0.99
C49B H49D 0.98
C49B H49E 0.98
C49B H49F 0.98

loop_
_geom_torsion_atom_site_label_1
_geom_torsion_atom_site_label_2
_geom_torsion_atom_site_label_3
_geom_torsion_atom_site_label_4
_geom_torsion
N2 S1 N1 C1 -0.7(4)
S1 N1 C1 C3 179.9(4)
S1 N1 C1 C2 0.7(5)
N1 C1 C2 N2 -0.4(6)
C3 C1 C2 N2 -179.7(4)
N1 C1 C2 C6 179.2(4)
C3 C1 C2 C6 -0.1(6)
C6 C2 N2 S1 -179.7(4)
C1 C2 N2 S1 -0.1(5)
N1 S1 N2 C2 0.5(4)
N1 C1 C3 C4 -179.2(4)
C2 C1 C3 C4 0.0(7)
C1 C3 C4 C5 -0.1(6)
C1 C3 C4 S2 177.6(3)
C3 C4 C5 C6 0.3(6)
S2 C4 C5 C6 -177.6(3)
C3 C4 C5 S3 179.0(3)
S2 C4 C5 S3 1.2(4)
C4 C5 C6 C2 -0.3(6)
S3 C5 C6 C2 -179.0(3)
N2 C2 C6 C5 179.8(4)
C1 C2 C6 C5 0.2(6)
C3 C4 S2 C7 179.1(4)
C5 C4 S2 C7 -3.1(3)
C4 S2 C7 C8 -178.6(4)
C4 S2 C7 S3 4.1(3)
C6 C5 S3 C7 -179.8(4)
C4 C5 S3 C7 1.4(3)
C8 C7 S3 C5 179.1(4)
S2 C7 S3 C5 -3.6(3)
S3 C7 C8 S4 173.2(2)
S2 C7 C8 S4 -3.9(5)
S3 C7 C8 S5 -4.4(5)
S2 C7 C8 S5 178.5(2)
C7 C8 S4 C9 177.7(4)
S5 C8 S4 C9 -4.5(3)
C8 S4 C9 C10 2.5(4)
C8 S4 C9 S6 177.3(3)
S6 C9 C10 S7 4.8(6)
S4 C9 C10 S7 179.2(3)
S6 C9 C10 S5 -174.0(3)
S4 C9 C10 S5 0.4(5)
C7 C8 S5 C10 -177.6(4)
S4 C8 S5 C10 4.6(3)
C9 C10 S5 C8 -3.0(4)
S7 C10 S5 C8 178.1(3)
C10 C9 S6 C11B -109.5(9)
S4 C9 S6 C11B 76.2(9)
C10 C9 S6 C11A -117.0(7)
S4 C9 S6 C11A 68.7(6)
C9 S6 C11A C12A 63.9(11)
C11B S6 C11A C12A -63(10)
S6 C11A C12A C13A 55.7(16)
C9 S6 C11B C12B 65.1(17)
C11A S6 C11B C12B 120(11)
S6 C11B C12B C13B 65(2)
C9 C10 S7 C17 119.1(4)
S5 C10 S7 C17 -62.1(3)
C10 S7 C17 C18 -179.1(4)
S7 C17 C18 C19 -175.7(4)
N32 S31 N31 C31 -0.1(3)
S31 N31 C31 C33 179.9(4)
S31 N31 C31 C32 -0.7(5)
N31 C31 C32 N32 1.5(6)
C33 C31 C32 N32 -179.2(4)
N31 C31 C32 C36 -178.7(4)
C33 C31 C32 C36 0.6(6)
C36 C32 N32 S31 178.8(4)
C31 C32 N32 S31 -1.4(5)
N31 S31 N32 C32 0.9(3)
N31 C31 C33 C34 179.5(4)
C32 C31 C33 C34 0.2(6)
C31 C33 C34 C35 -1.0(6)
C31 C33 C34 S32 178.2(3)
C33 C34 C35 C36 1.0(7)
S32 C34 C35 C36 -178.3(3)
C33 C34 C35 S33 179.2(3)
S32 C34 C35 S33 0.0(4)
C34 C35 C36 C32 -0.1(6)
S33 C35 C36 C32 -178.3(3)
N32 C32 C36 C35 179.1(4)
C31 C32 C36 C35 -0.7(6)
C33 C34 S32 C37 178.2(4)
C35 C34 S32 C37 -2.6(4)
C34 S32 C37 C38 -178.5(4)
C34 S32 C37 S33 4.4(3)
C38 C37 S33 C35 178.5(4)
S32 C37 S33 C35 -4.4(3)
C36 C35 S33 C37 -179.1(4)
C34 C35 S33 C37 2.6(4)
S33 C37 C38 S34 -178.7(2)
S32 C37 C38 S34 4.4(6)
S33 C37 C38 S35 3.4(5)
S32 C37 C38 S35 -173.5(2)
C37 C38 S34 C39 178.0(4)
S35 C38 S34 C39 -3.9(3)
C38 S34 C39 C40 3.0(4)
C38 S34 C39 S36 178.3(3)
S36 C39 C40 S37 1.4(6)
S34 C39 C40 S37 176.4(3)
S36 C39 C40 S35 -176.0(3)
S34 C39 C40 S35 -1.1(5)
C39 C40 S35 C38 -1.4(4)
S37 C40 S35 C38 -179.2(3)
C37 C38 S35 C40 -178.4(4)
S34 C38 S35 C40 3.5(3)
C40 C39 S36 C41 -115.8(4)
S34 C39 S36 C41 69.3(3)
C39 S36 C41 C42 70.7(4)
S36 C41 C42 C43 172.9(3)
C39 C40 S37 C47B 116.5(8)
S35 C40 S37 C47B -66.0(7)
C39 C40 S37 C47A 101.7(5)
S35 C40 S37 C47A -80.8(4)
C40 S37 C47A C48A 166.6(6)
S37 C47A C48A C49A 55.3(9)
C40 S37 C47B C48B -153.9(9)
C47A S37 C47B C48B -102(3)
S37 C47B C48B C49B -175.2(10)
